data_7206237
loop_
_publ_author_name
'SeethaLekshmi, Sunil'
'Guru Row, T. N.'

_publ_section_title
;
 Propensity of formation of zipper architecture vs. Lincoln log
 arrangement in solvated molecular complexes of melamine with
 hydroxybenzoic acids
;
_journal_issue 15
_journal_name_full CrystEngComm
_journal_page_first 4886
_journal_paper_doi 10.1039/c1ce05179b
_journal_volume 13
_journal_year 2011
_chemical_formula_moiety
;
2(C3 H7 N6), 2(C7 H5 O3), (C2 H3 N)
;
_chemical_formula_sum 'C22 H27 N13 O6'
_chemical_formula_weight 569.57
_chemical_name_systematic
;
?
;
_space_group_IT_number 14
_symmetry_cell_setting monoclinic
_symmetry_space_group_name_Hall '-P 2ybc'
_symmetry_space_group_name_H-M 'P 1 21/c 1'
_atom_sites_solution_hydrogens geom
_atom_sites_solution_primary direct
_atom_sites_solution_secondary difmap
_audit_creation_method SHELXL-97
_cell_angle_alpha 90.00
_cell_angle_beta 117.83(3)
_cell_angle_gamma 90.00
_cell_formula_units_Z 4
_cell_length_a 16.691(8)
_cell_length_b 8.577(4)
_cell_length_c 20.692(8)
_cell_measurement_reflns_used 1377
_cell_measurement_temperature 298(2)
_cell_measurement_theta_max 39.455
_cell_measurement_theta_min 5.115
_cell_volume 2620(2)
_computing_cell_refinement 'CrysAlisPro CCD (Oxford Diffraction, 2009)'
_computing_data_collection 'CrysAlisPro CCD (Oxford Diffraction, 2009)'
_computing_data_reduction 'CrysAlisPro RED (Oxford Diffraction, 2009)'
_computing_molecular_graphics 'XP Suite SHELXTL'
_computing_structure_refinement 'SHELXTL (Sheldrick, 1997)'
_computing_structure_solution 'SHELXTL (Sheldrick, 1990)'
_diffrn_ambient_temperature 298(2)
_diffrn_measured_fraction_theta_full 0.911
_diffrn_measured_fraction_theta_max 0.912
_diffrn_measurement_device_type 'Oxford Xcalibur,Eos(Nova) CCD detector'
_diffrn_measurement_method '\w scan'
_diffrn_radiation_monochromator graphite
_diffrn_radiation_source 'Enhance (Mo) X-ray Source'
_diffrn_radiation_type MoK\a
_diffrn_radiation_wavelength 0.71073
_diffrn_reflns_av_R_equivalents 0.0539
_diffrn_reflns_av_sigmaI/netI 0.2064
_diffrn_reflns_limit_h_max 18
_diffrn_reflns_limit_h_min -15
_diffrn_reflns_limit_k_max 10
_diffrn_reflns_limit_k_min -10
_diffrn_reflns_limit_l_max 3
_diffrn_reflns_limit_l_min -24
_diffrn_reflns_number 5980
_diffrn_reflns_theta_full 25.00
_diffrn_reflns_theta_max 25.00
_diffrn_reflns_theta_min 2.00
_exptl_absorpt_coefficient_mu 0.110
_exptl_absorpt_correction_T_max 0.9902
_exptl_absorpt_correction_T_min 0.9848
_exptl_absorpt_correction_type multi-scan
_exptl_absorpt_process_details 'CrysAlis RED (Oxford Diffraction,2009)'
_exptl_crystal_colour Colorless
_exptl_crystal_density_diffrn 1.444
_exptl_crystal_density_method 'not measured'
_exptl_crystal_description Needle
_exptl_crystal_F_000 1192
_exptl_crystal_size_max 0.14
_exptl_crystal_size_mid 0.11
_exptl_crystal_size_min 0.09
_refine_diff_density_max 0.358
_refine_diff_density_min -0.341
_refine_diff_density_rms 0.078
_refine_ls_extinction_method SHELXL
_refine_ls_goodness_of_fit_ref 0.689
_refine_ls_hydrogen_treatment constr
_refine_ls_matrix_type full
_refine_ls_number_parameters 371
_refine_ls_number_reflns 4203
_refine_ls_number_restraints 0
_refine_ls_restrained_S_all 0.689
_refine_ls_R_factor_all 0.1660
_refine_ls_R_factor_gt 0.0712
_refine_ls_shift/su_max 0.000
_refine_ls_shift/su_mean 0.000
_refine_ls_structure_factor_coef Fsqd
_refine_ls_weighting_details 'calc w=1/[\s^2^(Fo^2^)+(0.0873P)^2^+0.0000P] where P=(Fo^2^+2Fc^2^)/3'
_refine_ls_weighting_scheme calc
_refine_ls_wR_factor_gt 0.1620
_refine_ls_wR_factor_ref 0.1805
_reflns_number_gt 1247
_reflns_number_total 4203
_reflns_threshold_expression >2sigma(I)
_cod_data_source_file c1ce05179b.txt
_cod_data_source_block 5
_cod_depositor_comments
;
The following automatic conversions were performed:

'_symmetry_cell_setting' value 'Monoclinic' changed to 'monoclinic'
according to /home/saulius/struct/CIF-dictionaries/cif_core.dic
dictionary named 'cif_core.dic' version 2.4.1 from
2010-06-29.

'_exptl_absorpt_correction_type' value 'Multi-scan'
changed to 'multi-scan' according to
/home/saulius/struct/CIF-dictionaries/cif_core.dic dictionary named
'cif_core.dic' version 2.4.1 from 2010-06-29.

Automatic conversion script
Id: cif_fix_values 1715 2011-07-08 13:25:40Z adriana 
;
_cod_original_sg_symbol_H-M P21/c
_cod_database_code 7206237

loop_
_symmetry_equiv_pos_as_xyz
'x, y, z'
'-x, y+1/2, -z+1/2'
'-x, -y, -z'
'x, -y-1/2, z-1/2'

loop_
_atom_site_label
_atom_site_type_symbol
_atom_site_fract_x
_atom_site_fract_y
_atom_site_fract_z
_atom_site_U_iso_or_equiv
_atom_site_adp_type
_atom_site_occupancy
_atom_site_symmetry_multiplicity
_atom_site_calc_flag
_atom_site_refinement_flags
_atom_site_disorder_assembly
_atom_site_disorder_group
N31 N 0.3562(2) 0.2574(5) 0.69618(19) 0.0538(13) Uani 1 1 d . . .
H31B H 0.3423 0.2012 0.7239 0.065 Uiso 1 1 d R . .
H32B H 0.4075 0.3049 0.7142 0.065 Uiso 1 1 d R . .
N32 N 0.2205(3) 0.1953(5) 0.60052(19) 0.0466(12) Uani 1 1 d . . .
H32 H 0.2081 0.1406 0.6295 0.056 Uiso 1 1 d R . .
N33 N 0.0845(3) 0.1271(6) 0.5076(2) 0.0787(18) Uani 1 1 d . . .
H33B H 0.0437 0.1298 0.4625 0.094 Uiso 1 1 d R . .
H33A H 0.0755 0.0734 0.5387 0.094 Uiso 1 1 d R . .
N34 N 0.1766(3) 0.2885(5) 0.48286(19) 0.0492(13) Uani 1 1 d . . .
N35 N 0.2790(3) 0.4466(5) 0.4700(2) 0.0586(14) Uani 1 1 d . . .
H35A H 0.2415 0.4559 0.4243 0.070 Uiso 1 1 d R . .
H35B H 0.3304 0.4935 0.4880 0.070 Uiso 1 1 d R . .
N36 N 0.3222(3) 0.3545(5) 0.5836(2) 0.0450(12) Uani 1 1 d . . .
N41 N 0.7030(3) 0.8609(6) 0.6397(2) 0.0776(17) Uani 1 1 d . . .
H41B H 0.7391 0.8495 0.6856 0.093 Uiso 1 1 d R . .
H41A H 0.7178 0.9212 0.6138 0.093 Uiso 1 1 d R . .
N42 N 0.6003(3) 0.6920(5) 0.6474(2) 0.0469(13) Uani 1 1 d . . .
N43 N 0.4925(3) 0.5300(5) 0.6450(2) 0.0565(14) Uani 1 1 d . . .
H43A H 0.5253 0.5160 0.6912 0.068 Uiso 1 1 d R . .
H43B H 0.4412 0.4831 0.6222 0.068 Uiso 1 1 d R . .
N44 N 0.4623(3) 0.6380(5) 0.53666(19) 0.0427(12) Uani 1 1 d . . .
N45 N 0.4432(3) 0.7637(5) 0.43112(19) 0.0560(13) Uani 1 1 d . . .
H45B H 0.4625 0.8276 0.4094 0.067 Uiso 1 1 d R . .
H45A H 0.3918 0.7182 0.4069 0.067 Uiso 1 1 d R . .
N46 N 0.5732(3) 0.8092(5) 0.5378(2) 0.0518(13) Uani 1 1 d . . .
H46 H 0.5906 0.8716 0.5143 0.062 Uiso 1 1 d R . .
C31 C 0.2993(3) 0.2707(6) 0.6264(2) 0.0347(14) Uani 1 1 d . . .
C33 C 0.1599(4) 0.2047(7) 0.5286(3) 0.0481(16) Uani 1 1 d . . .
C35 C 0.2570(4) 0.3590(6) 0.5131(3) 0.0415(14) Uani 1 1 d . . .
C41 C 0.6256(4) 0.7862(7) 0.6093(3) 0.0511(16) Uani 1 1 d . . .
C43 C 0.5209(4) 0.6238(7) 0.6089(3) 0.0405(15) Uani 1 1 d . . .
C45 C 0.4931(4) 0.7352(6) 0.5023(3) 0.0396(14) Uani 1 1 d . . .
O12 O 0.2705(2) 0.6033(4) 0.32943(16) 0.0595(11) Uani 1 1 d . . .
H12 H 0.2698 0.5459 0.2975 0.089 Uiso 1 1 d R . .
O17A O 0.0662(2) 0.5303(4) 0.11973(16) 0.0576(11) Uani 1 1 d . . .
O17B O 0.2057(2) 0.4761(4) 0.20482(16) 0.0527(11) Uani 1 1 d . . .
C11 C 0.1205(4) 0.6567(6) 0.2339(2) 0.0402(14) Uani 1 1 d . . .
C12 C 0.1906(4) 0.6809(6) 0.3035(3) 0.0442(15) Uani 1 1 d . . .
C13 C 0.1797(5) 0.7863(7) 0.3504(3) 0.0643(19) Uani 1 1 d . . .
H13 H 0.2267 0.8019 0.3973 0.077 Uiso 1 1 calc R . .
C14 C 0.1010(5) 0.8658(8) 0.3277(3) 0.075(2) Uani 1 1 d . . .
H14 H 0.0947 0.9374 0.3588 0.089 Uiso 1 1 calc R . .
C15 C 0.0314(4) 0.8416(7) 0.2600(4) 0.071(2) Uani 1 1 d . . .
H4A H -0.0228 0.8953 0.2454 0.086 Uiso 1 1 calc R . .
C16 C 0.0401(4) 0.7381(7) 0.2126(3) 0.0603(17) Uani 1 1 d . . .
H15 H -0.0081 0.7228 0.1662 0.072 Uiso 1 1 calc R . .
C17 C 0.1318(4) 0.5474(6) 0.1827(3) 0.0420(15) Uani 1 1 d . . .
O22 O 0.4695(2) 0.8961(5) 0.71617(17) 0.0656(12) Uani 1 1 d . . .
H22 H 0.4790 0.9543 0.6891 0.098 Uiso 1 1 d R . .
O27A O 0.3229(3) 0.9949(5) 0.50071(18) 0.0755(14) Uani 1 1 d . . .
O27B O 0.4493(3) 1.0182(5) 0.6030(2) 0.0722(13) Uani 1 1 d . . .
C21 C 0.3350(4) 0.8579(6) 0.6045(2) 0.0376(14) Uani 1 1 d . . .
C22 C 0.3884(4) 0.8268(6) 0.6782(3) 0.0447(15) Uani 1 1 d . . .
C23 C 0.3563(5) 0.7283(7) 0.7146(3) 0.070(2) Uani 1 1 d . . .
H23 H 0.3916 0.7094 0.7643 0.084 Uiso 1 1 calc R . .
C24 C 0.2745(5) 0.6606(7) 0.6780(4) 0.076(2) Uani 1 1 d . . .
H24 H 0.2540 0.5932 0.7023 0.091 Uiso 1 1 calc R . .
C25 C 0.2214(4) 0.6904(8) 0.6053(4) 0.077(2) Uani 1 1 d . . .
H25 H 0.1644 0.6450 0.5804 0.093 Uiso 1 1 calc R . .
C26 C 0.2527(4) 0.7885(7) 0.5687(3) 0.0631(18) Uani 1 1 d . . .
H26 H 0.2169 0.8069 0.5190 0.076 Uiso 1 1 calc R . .
C27 C 0.3723(4) 0.9628(7) 0.5655(3) 0.0513(17) Uani 1 1 d . . .
N51 N -0.1457(4) 0.6287(7) 0.2940(3) 0.088(2) Uani 1 1 d . . .
C51 C 0.0117(4) 0.5915(9) 0.4073(3) 0.122(3) Uani 1 1 d . . .
H51B H 0.0183 0.6647 0.4446 0.183 Uiso 1 1 calc R . .
H1B H 0.0578 0.6098 0.3929 0.183 Uiso 1 1 calc R . .
H51A H 0.0175 0.4873 0.4260 0.183 Uiso 1 1 calc R . .
C52 C -0.0781(5) 0.6106(8) 0.3437(4) 0.073(2) Uani 1 1 d . . .

loop_
_atom_site_aniso_label
_atom_site_aniso_U_11
_atom_site_aniso_U_22
_atom_site_aniso_U_33
_atom_site_aniso_U_23
_atom_site_aniso_U_13
_atom_site_aniso_U_12
N31 0.047(3) 0.079(4) 0.034(2) 0.007(2) 0.017(2) -0.010(3)
N32 0.050(3) 0.060(3) 0.027(2) 0.009(2) 0.016(2) 0.000(3)
N33 0.069(4) 0.114(5) 0.036(3) 0.010(3) 0.010(3) -0.037(4)
N34 0.050(3) 0.061(3) 0.029(2) 0.006(2) 0.012(2) -0.002(3)
N35 0.065(3) 0.076(4) 0.038(2) 0.012(2) 0.026(2) 0.000(3)
N36 0.054(3) 0.050(3) 0.029(2) 0.008(2) 0.017(2) 0.006(3)
N41 0.076(4) 0.106(5) 0.049(3) -0.004(3) 0.028(3) -0.024(4)
N42 0.054(3) 0.054(3) 0.034(2) -0.006(2) 0.022(3) -0.010(3)
N43 0.066(3) 0.070(3) 0.036(2) 0.006(2) 0.025(2) -0.007(3)
N44 0.048(3) 0.051(3) 0.034(2) -0.001(2) 0.023(2) -0.007(3)
N45 0.055(3) 0.082(4) 0.033(2) 0.009(2) 0.023(2) 0.004(3)
N46 0.051(3) 0.070(4) 0.040(3) 0.000(2) 0.025(2) -0.006(3)
C31 0.024(3) 0.046(4) 0.028(3) -0.007(3) 0.007(3) -0.002(3)
C33 0.045(4) 0.056(4) 0.044(4) 0.016(3) 0.021(3) 0.010(4)
C35 0.051(4) 0.039(4) 0.041(3) 0.002(3) 0.027(3) 0.002(3)
C41 0.034(4) 0.066(5) 0.046(4) -0.014(3) 0.012(3) -0.006(4)
C43 0.045(4) 0.044(4) 0.036(3) -0.009(3) 0.022(3) 0.008(3)
C45 0.032(4) 0.050(4) 0.035(3) -0.012(3) 0.013(3) 0.002(3)
O12 0.062(3) 0.080(3) 0.033(2) -0.0060(19) 0.0189(19) 0.011(3)
O17A 0.037(2) 0.094(3) 0.032(2) -0.014(2) 0.0080(17) 0.002(2)
O17B 0.049(3) 0.070(3) 0.038(2) -0.0024(18) 0.0189(19) 0.016(2)
C11 0.042(4) 0.044(4) 0.032(3) 0.000(3) 0.016(3) -0.005(3)
C12 0.053(4) 0.047(4) 0.038(3) 0.004(3) 0.025(3) 0.002(3)
C13 0.098(6) 0.062(5) 0.043(3) -0.014(3) 0.041(4) -0.016(4)
C14 0.101(6) 0.079(5) 0.069(5) 0.005(4) 0.061(5) 0.029(5)
C15 0.085(5) 0.068(5) 0.080(5) 0.006(4) 0.055(5) 0.017(4)
C16 0.077(5) 0.055(4) 0.060(4) 0.008(3) 0.042(4) 0.014(4)
C17 0.046(4) 0.045(4) 0.038(3) -0.003(3) 0.022(3) 0.000(3)
O22 0.068(3) 0.089(3) 0.035(2) 0.001(2) 0.020(2) 0.004(3)
O27A 0.102(3) 0.094(3) 0.036(2) 0.016(2) 0.037(2) 0.015(3)
O27B 0.087(3) 0.077(3) 0.077(3) 0.000(2) 0.059(3) -0.012(3)
C21 0.038(4) 0.044(4) 0.032(3) -0.004(3) 0.017(3) 0.001(3)
C22 0.038(4) 0.053(4) 0.036(3) -0.015(3) 0.012(3) 0.001(3)
C23 0.125(7) 0.057(5) 0.056(4) 0.016(4) 0.065(5) 0.018(5)
C24 0.117(6) 0.055(5) 0.085(5) -0.007(4) 0.070(5) -0.013(5)
C25 0.063(5) 0.088(6) 0.098(5) -0.024(4) 0.053(5) -0.020(4)
C26 0.062(5) 0.077(5) 0.051(4) -0.025(3) 0.026(4) -0.018(4)
C27 0.068(5) 0.044(4) 0.048(4) -0.002(3) 0.033(4) 0.007(4)
N51 0.089(5) 0.096(5) 0.074(4) 0.004(4) 0.033(3) 0.012(4)
C51 0.096(6) 0.164(8) 0.074(5) 0.029(5) 0.013(5) 0.006(6)
C52 0.093(6) 0.071(5) 0.079(5) 0.011(5) 0.061(5) 0.008(6)

loop_
_atom_type_symbol
_atom_type_description
_atom_type_scat_dispersion_real
_atom_type_scat_dispersion_imag
_atom_type_scat_source
C C 0.0033 0.0016 'International Tables Vol C Tables 4.2.6.8 and 6.1.1.4'
H H 0.0000 0.0000 'International Tables Vol C Tables 4.2.6.8 and 6.1.1.4'
N N 0.0061 0.0033 'International Tables Vol C Tables 4.2.6.8 and 6.1.1.4'
O O 0.0106 0.0060 'International Tables Vol C Tables 4.2.6.8 and 6.1.1.4'

loop_
_geom_angle_atom_site_label_1
_geom_angle_atom_site_label_2
_geom_angle_atom_site_label_3
_geom_angle
_geom_angle_site_symmetry_1
_geom_angle_site_symmetry_3
_geom_angle_publ_flag
C31 N31 H31B 120.0 . . ?
C31 N31 H32B 120.0 . . ?
H31B N31 H32B 120.0 . . ?
C31 N32 C33 120.2(4) . . ?
C31 N32 H32 119.9 . . ?
C33 N32 H32 119.9 . . ?
C33 N33 H33B 120.0 . . ?
C33 N33 H33A 120.0 . . ?
H33B N33 H33A 120.0 . . ?
C33 N34 C35 114.5(5) . . ?
C35 N35 H35A 119.9 . . ?
C35 N35 H35B 120.1 . . ?
H35A N35 H35B 120.0 . . ?
C31 N36 C35 113.5(5) . . ?
C41 N41 H41B 119.9 . . ?
C41 N41 H41A 120.1 . . ?
H41B N41 H41A 120.0 . . ?
C43 N42 C41 114.8(5) . . ?
C43 N43 H43A 120.0 . . ?
C43 N43 H43B 120.0 . . ?
H43A N43 H43B 120.0 . . ?
C45 N44 C43 112.4(5) . . ?
C45 N45 H45B 120.0 . . ?
C45 N45 H45A 120.0 . . ?
H45B N45 H45A 120.0 . . ?
C41 N46 C45 120.3(5) . . ?
C41 N46 H46 119.9 . . ?
C45 N46 H46 119.8 . . ?
N31 C31 N36 119.7(5) . . ?
N31 C31 N32 118.2(5) . . ?
N36 C31 N32 122.1(4) . . ?
N33 C33 N34 122.1(5) . . ?
N33 C33 N32 116.4(5) . . ?
N34 C33 N32 121.4(5) . . ?
N34 C35 N35 118.1(5) . . ?
N34 C35 N36 128.2(5) . . ?
N35 C35 N36 113.7(5) . . ?
N41 C41 N42 121.9(6) . . ?
N41 C41 N46 116.6(6) . . ?
N42 C41 N46 121.5(5) . . ?
N42 C43 N43 116.9(5) . . ?
N42 C43 N44 128.9(5) . . ?
N43 C43 N44 114.3(5) . . ?
N45 C45 N44 120.2(5) . . ?
N45 C45 N46 117.8(5) . . ?
N44 C45 N46 122.1(5) . . ?
C12 O12 H12 109.4 . . ?
C12 C11 C16 118.5(5) . . ?
C12 C11 C17 120.6(5) . . ?
C16 C11 C17 120.9(5) . . ?
O12 C12 C11 122.4(5) . . ?
O12 C12 C13 117.7(5) . . ?
C11 C12 C13 119.9(6) . . ?
C14 C13 C12 120.3(6) . . ?
C14 C13 H13 119.9 . . ?
C12 C13 H13 119.9 . . ?
C15 C14 C13 120.4(6) . . ?
C15 C14 H14 119.8 . . ?
C13 C14 H14 119.8 . . ?
C14 C15 C16 120.6(6) . . ?
C14 C15 H4A 119.7 . . ?
C16 C15 H4A 119.7 . . ?
C15 C16 C11 120.3(6) . . ?
C15 C16 H15 119.9 . . ?
C11 C16 H15 119.9 . . ?
O17B C17 O17A 123.5(5) . . ?
O17B C17 C11 118.3(5) . . ?
O17A C17 C11 118.2(5) . . ?
C22 O22 H22 109.4 . . ?
C26 C21 C22 119.0(5) . . ?
C26 C21 C27 122.0(5) . . ?
C22 C21 C27 119.0(5) . . ?
O22 C22 C21 120.9(5) . . ?
O22 C22 C23 119.1(5) . . ?
C21 C22 C23 119.9(6) . . ?
C24 C23 C22 120.2(6) . . ?
C24 C23 H23 119.9 . . ?
C22 C23 H23 119.9 . . ?
C23 C24 C25 120.3(7) . . ?
C23 C24 H24 119.9 . . ?
C25 C24 H24 119.9 . . ?
C24 C25 C26 119.8(6) . . ?
C24 C25 H25 120.1 . . ?
C26 C25 H25 120.1 . . ?
C21 C26 C25 120.8(6) . . ?
C21 C26 H26 119.6 . . ?
C25 C26 H26 119.6 . . ?
O27A C27 O27B 124.4(6) . . ?
O27A C27 C21 118.5(6) . . ?
O27B C27 C21 117.0(5) . . ?
C52 C51 H51B 109.5 . . ?
C52 C51 H1B 109.5 . . ?
H51B C51 H1B 109.5 . . ?
C52 C51 H51A 109.5 . . ?
H51B C51 H51A 109.5 . . ?
H1B C51 H51A 109.5 . . ?
N51 C52 C51 177.7(8) . . ?

loop_
_geom_bond_atom_site_label_1
_geom_bond_atom_site_label_2
_geom_bond_distance
_geom_bond_site_symmetry_2
_geom_bond_publ_flag
N31 C31 1.311(5) . ?
N31 H31B 0.8600 . ?
N31 H32B 0.8599 . ?
N32 C31 1.334(5) . ?
N32 C33 1.356(5) . ?
N32 H32 0.8600 . ?
N33 C33 1.306(6) . ?
N33 H33B 0.8599 . ?
N33 H33A 0.8601 . ?
N34 C33 1.318(6) . ?
N34 C35 1.333(6) . ?
N35 C35 1.341(6) . ?
N35 H35A 0.8600 . ?
N35 H35B 0.8600 . ?
N36 C31 1.327(6) . ?
N36 C35 1.354(6) . ?
N41 C41 1.311(6) . ?
N41 H41B 0.8600 . ?
N41 H41A 0.8600 . ?
N42 C43 1.321(6) . ?
N42 C41 1.326(6) . ?
N43 C43 1.327(6) . ?
N43 H43A 0.8600 . ?
N43 H43B 0.8600 . ?
N44 C45 1.344(6) . ?
N44 C43 1.357(5) . ?
N45 C45 1.333(5) . ?
N45 H45B 0.8601 . ?
N45 H45A 0.8600 . ?
N46 C41 1.336(6) . ?
N46 C45 1.346(6) . ?
N46 H46 0.8600 . ?
O12 C12 1.358(5) . ?
O12 H12 0.8201 . ?
O17A C17 1.258(5) . ?
O17B C17 1.257(5) . ?
C11 C12 1.382(6) . ?
C11 C16 1.389(6) . ?
C11 C17 1.492(7) . ?
C12 C13 1.399(7) . ?
C13 C14 1.355(7) . ?
C13 H13 0.9300 . ?
C14 C15 1.355(7) . ?
C14 H14 0.9300 . ?
C15 C16 1.380(7) . ?
C15 H4A 0.9300 . ?
C16 H15 0.9300 . ?
O22 C22 1.345(6) . ?
O22 H22 0.8201 . ?
O27A C27 1.233(6) . ?
O27B C27 1.245(6) . ?
C21 C26 1.356(6) . ?
C21 C22 1.385(6) . ?
C21 C27 1.523(7) . ?
C22 C23 1.395(7) . ?
C23 C24 1.345(7) . ?
C23 H23 0.9300 . ?
C24 C25 1.368(7) . ?
C24 H24 0.9300 . ?
C25 C26 1.387(8) . ?
C25 H25 0.9300 . ?
C26 H26 0.9300 . ?
N51 C52 1.128(7) . ?
C51 C52 1.470(8) . ?
C51 H51B 0.9600 . ?
C51 H1B 0.9600 . ?
C51 H51A 0.9600 . ?

loop_
_cod_related_entry_id
_cod_related_entry_database
_cod_related_entry_code
1 ChemSpider 30653793
